data_4333000
loop_
_publ_author_name
'Chi, Ying-Nan'
'Huang, Kun-Lin'
'Cui, Feng-Yun'
'Xu, Yan-Qing'
'Hu, Chang-Wen'

_publ_section_title
;
 Structural Diversity of Silver(I) 4,6-Dipyridyl-2-Aminopyrimidine
 Complexes:&#x00A0; Effect of Counteranions and Ligand Isomerism
;
_journal_issue 26
_journal_name_full 'Inorganic Chemistry'
_journal_page_first 10605
_journal_page_last 10612
_journal_paper_doi 10.1021/ic061231v
_journal_volume 45
_journal_year 2006
_chemical_formula_sum 'C30 H22 Ag2 F6 N10 O6 S2'
_chemical_formula_weight 1012.44
_chemical_name_systematic
; 
 ? 
;
_space_group_IT_number 61
_symmetry_cell_setting orthorhombic
_symmetry_space_group_name_Hall '-P 2ac 2ab'
_symmetry_space_group_name_H-M 'P b c a'
_atom_sites_solution_hydrogens geom
_atom_sites_solution_primary direct
_atom_sites_solution_secondary difmap
_audit_creation_method SHELXL-97
_cell_angle_alpha 90.00
_cell_angle_beta 90.00
_cell_angle_gamma 90.00
_cell_formula_units_Z 4
_cell_length_a 15.531(2)
_cell_length_b 13.370(2)
_cell_length_c 17.639(3)
_cell_measurement_reflns_used 6058
_cell_measurement_temperature 293(2)
_cell_measurement_theta_max 27.01
_cell_measurement_theta_min 2.39
_cell_volume 3662.7(10)
_computing_cell_refinement 'Bruker SMART'
_computing_data_collection 'Bruker SMART'
_computing_data_reduction 'Bruker SAINT'
_computing_molecular_graphics 'Bruker SHELXTL'
_computing_publication_material 'Bruker SHELXTL'
_computing_structure_refinement 'SHELXL-97 (Sheldrick, 1997)'
_computing_structure_solution 'SHELXS-97 (Sheldrick, 1990)'
_diffrn_ambient_temperature 293(2)
_diffrn_measured_fraction_theta_full 1.000
_diffrn_measured_fraction_theta_max 1.000
_diffrn_measurement_device_type 'CCD area detector'
_diffrn_measurement_method 'phi and omega scans'
_diffrn_radiation_monochromator graphite
_diffrn_radiation_source 'fine-focus sealed tube'
_diffrn_radiation_type MoK\a
_diffrn_radiation_wavelength 0.71073
_diffrn_reflns_av_R_equivalents 0.0259
_diffrn_reflns_av_sigmaI/netI 0.0177
_diffrn_reflns_limit_h_max 18
_diffrn_reflns_limit_h_min -18
_diffrn_reflns_limit_k_max 15
_diffrn_reflns_limit_k_min -9
_diffrn_reflns_limit_l_max 20
_diffrn_reflns_limit_l_min -20
_diffrn_reflns_number 18108
_diffrn_reflns_theta_full 25.01
_diffrn_reflns_theta_max 25.01
_diffrn_reflns_theta_min 2.31
_exptl_absorpt_coefficient_mu 1.271
_exptl_absorpt_correction_T_max 0.8034
_exptl_absorpt_correction_T_min 0.6172
_exptl_absorpt_correction_type none
_exptl_crystal_colour yellow
_exptl_crystal_density_diffrn 1.836
_exptl_crystal_density_method 'not measured'
_exptl_crystal_description cubic
_exptl_crystal_F_000 2000
_exptl_crystal_size_max 0.42
_exptl_crystal_size_mid 0.29
_exptl_crystal_size_min 0.18
_refine_diff_density_max 0.922
_refine_diff_density_min -0.843
_refine_diff_density_rms 0.091
_refine_ls_extinction_method none
_refine_ls_goodness_of_fit_ref 1.084
_refine_ls_hydrogen_treatment constr
_refine_ls_matrix_type full
_refine_ls_number_parameters 268
_refine_ls_number_reflns 3230
_refine_ls_number_restraints 413
_refine_ls_restrained_S_all 1.175
_refine_ls_R_factor_all 0.0639
_refine_ls_R_factor_gt 0.0429
_refine_ls_shift/su_max 0.011
_refine_ls_shift/su_mean 0.001
_refine_ls_structure_factor_coef Fsqd
_refine_ls_weighting_details 'calc w=1/[\s^2^(Fo^2^)+(0.0453P)^2^+12.3413P] where P=(Fo^2^+2Fc^2^)/3'
_refine_ls_weighting_scheme calc
_refine_ls_wR_factor_gt 0.1063
_refine_ls_wR_factor_ref 0.1251
_reflns_number_gt 2374
_reflns_number_total 3230
_reflns_threshold_expression >2sigma(I)
_cod_data_source_file ic061231vsup2.cif
_cod_data_source_block 051106c
_cod_depositor_comments
;
The following automatic conversions were performed:

'_symmetry_cell_setting' value 'Orthorhombic' changed to
'orthorhombic' according to
/home/saulius/struct/CIF-dictionaries/cif_core.dic dictionary named
'cif_core.dic' version 2.4.2 from 2011-04-26.

Automatic conversion script
Id: cif_fix_values 1891 2012-01-12 08:04:46Z andrius 
;
_cod_original_cell_volume 3662.8(10)
_cod_original_sg_symbol_H-M Pbca
_cod_database_code 4333000

loop_
_symmetry_equiv_pos_as_xyz
'x, y, z'
'-x+1/2, -y, z+1/2'
'-x, y+1/2, -z+1/2'
'x+1/2, -y+1/2, -z'
'-x, -y, -z'
'x-1/2, y, -z-1/2'
'x, -y-1/2, z-1/2'
'-x-1/2, y-1/2, z'

loop_
_atom_site_label
_atom_site_type_symbol
_atom_site_fract_x
_atom_site_fract_y
_atom_site_fract_z
_atom_site_U_iso_or_equiv
_atom_site_adp_type
_atom_site_occupancy
_atom_site_symmetry_multiplicity
_atom_site_calc_flag
_atom_site_refinement_flags
_atom_site_disorder_assembly
_atom_site_disorder_group
Ag1 Ag 0.25455(3) 0.34366(3) 0.46470(3) 0.0567(2) Uani 1 1 d . . .
N1 N 0.1765(3) 0.1873(3) 0.4643(2) 0.0388(10) Uani 1 1 d . . .
N2 N 0.3277(3) 0.5081(3) 0.4698(2) 0.0379(10) Uani 1 1 d . . .
N3 N 0.2785(3) 0.0979(4) 0.5308(3) 0.0551(13) Uani 1 1 d . . .
H3A H 0.3031 0.1535 0.5422 0.066 Uiso 1 1 calc R . .
H3B H 0.2996 0.0423 0.5468 0.066 Uiso 1 1 calc R . .
N4 N 0.1251(3) 0.3620(4) 0.4000(3) 0.0569(13) Uani 1 1 d . . .
N5 N 0.3978(3) 0.3287(3) 0.4323(3) 0.0500(12) Uani 1 1 d . . .
F1 F 0.2477(12) 0.0885(16) 0.3110(12) 0.135(3) Uani 0.338(7) 1 d PDU A 1
F2 F 0.2877(11) 0.2297(12) 0.2734(8) 0.131(3) Uani 0.338(7) 1 d PDU A 1
F3 F 0.1485(6) 0.1724(9) 0.2557(7) 0.131(3) Uani 0.662(7) 1 d PDU A 1
O1 O 0.280(2) 0.2418(14) 0.1626(13) 0.098(3) Uani 0.338(7) 1 d PDU A 1
F1' F 0.2075(6) 0.0371(8) 0.2679(5) 0.135(3) Uani 0.662(7) 1 d PDU A 2
F2' F 0.2792(7) 0.1581(8) 0.3077(5) 0.131(3) Uani 0.662(7) 1 d PDU A 2
F3' F 0.1764(12) 0.2171(14) 0.2502(14) 0.131(3) Uani 0.338(7) 1 d PDU A 2
O1' O 0.2849(10) 0.2321(8) 0.1290(6) 0.098(3) Uani 0.662(7) 1 d PDU A 2
O2 O 0.2056(4) 0.0905(5) 0.1173(4) 0.112(2) Uani 1 1 d DU A .
O3 O 0.3525(3) 0.0819(4) 0.1684(3) 0.0982(18) Uani 1 1 d DU A .
S1 S 0.27407(10) 0.13438(12) 0.15993(9) 0.0538(4) Uani 1 1 d DU . .
C1 C 0.2066(3) 0.0979(4) 0.4876(3) 0.0404(12) Uani 1 1 d . . .
C2 C 0.4021(3) 0.5099(4) 0.4313(3) 0.0364(11) Uani 1 1 d . . .
C3 C 0.4394(3) 0.5985(4) 0.4084(3) 0.0396(12) Uani 1 1 d . . .
H3 H 0.4920 0.5988 0.3833 0.048 Uiso 1 1 calc R . .
C4 C 0.1033(3) 0.1865(4) 0.4238(3) 0.0373(12) Uani 1 1 d . . .
C5 C 0.0714(3) 0.2847(4) 0.3948(3) 0.0408(12) Uani 1 1 d . . .
C6 C -0.0081(4) 0.2938(5) 0.3608(4) 0.0628(17) Uani 1 1 d . . .
H6 H -0.0453 0.2394 0.3588 0.075 Uiso 1 1 calc R . .
C7 C -0.0319(5) 0.3842(5) 0.3298(5) 0.076(2) Uani 1 1 d . . .
H7 H -0.0855 0.3916 0.3069 0.092 Uiso 1 1 calc R . .
C8 C 0.0240(5) 0.4626(5) 0.3332(5) 0.079(2) Uani 1 1 d . . .
H8 H 0.0100 0.5239 0.3114 0.094 Uiso 1 1 calc R . .
C9 C 0.1007(5) 0.4495(5) 0.3690(5) 0.079(2) Uani 1 1 d . . .
H9 H 0.1382 0.5036 0.3723 0.095 Uiso 1 1 calc R . .
C10 C 0.4432(3) 0.4105(4) 0.4161(3) 0.0387(12) Uani 1 1 d . . .
C11 C 0.5268(3) 0.4043(4) 0.3888(3) 0.0496(14) Uani 1 1 d . . .
H11 H 0.5571 0.4622 0.3768 0.060 Uiso 1 1 calc R . .
C12 C 0.5642(4) 0.3124(5) 0.3795(4) 0.0569(16) Uani 1 1 d . . .
H12 H 0.6199 0.3072 0.3606 0.068 Uiso 1 1 calc R . .
C13 C 0.5192(4) 0.2287(5) 0.3983(4) 0.0628(17) Uani 1 1 d . . .
H13 H 0.5439 0.1657 0.3937 0.075 Uiso 1 1 calc R . .
C14 C 0.4363(4) 0.2397(5) 0.4242(4) 0.0644(18) Uani 1 1 d . . .
H14 H 0.4054 0.1825 0.4368 0.077 Uiso 1 1 calc R . .
C15 C 0.2320(6) 0.1395(8) 0.2518(6) 0.119(3) Uani 1 1 d DU A .

loop_
_atom_site_aniso_label
_atom_site_aniso_U_11
_atom_site_aniso_U_22
_atom_site_aniso_U_33
_atom_site_aniso_U_23
_atom_site_aniso_U_13
_atom_site_aniso_U_12
Ag1 0.0410(3) 0.0460(3) 0.0831(4) -0.0025(2) 0.0022(2) -0.01167(18)
N1 0.032(2) 0.037(2) 0.047(2) -0.001(2) 0.0029(19) -0.0025(18)
N2 0.032(2) 0.035(2) 0.046(2) 0.003(2) 0.0023(18) 0.0001(17)
N3 0.047(3) 0.041(3) 0.078(4) 0.002(3) -0.024(2) -0.003(2)
N4 0.051(3) 0.036(3) 0.083(4) 0.006(3) -0.007(3) 0.001(2)
N5 0.038(2) 0.037(2) 0.075(3) -0.005(2) 0.003(2) -0.002(2)
F1 0.131(6) 0.179(7) 0.095(5) 0.052(5) 0.012(4) 0.006(6)
F2 0.180(6) 0.158(7) 0.054(4) 0.002(4) -0.019(5) 0.050(6)
F3 0.111(6) 0.200(7) 0.084(4) 0.025(6) 0.048(4) 0.073(5)
O1 0.089(4) 0.100(4) 0.105(7) 0.058(5) 0.011(7) 0.006(4)
F1' 0.131(6) 0.179(7) 0.095(5) 0.052(5) 0.012(4) 0.006(6)
F2' 0.180(6) 0.158(7) 0.054(4) 0.002(4) -0.019(5) 0.050(6)
F3' 0.111(6) 0.200(7) 0.084(4) 0.025(6) 0.048(4) 0.073(5)
O1' 0.089(4) 0.100(4) 0.105(7) 0.058(5) 0.011(7) 0.006(4)
O2 0.088(4) 0.111(5) 0.138(5) -0.055(4) -0.013(4) 0.010(3)
O3 0.074(3) 0.110(4) 0.110(4) 0.014(3) 0.022(3) 0.050(3)
S1 0.0476(8) 0.0560(9) 0.0579(9) -0.0009(7) 0.0100(7) 0.0102(7)
C1 0.030(3) 0.038(3) 0.053(3) 0.001(3) 0.001(2) -0.001(2)
C2 0.029(2) 0.038(3) 0.042(3) 0.002(2) -0.004(2) 0.002(2)
C3 0.029(2) 0.035(3) 0.054(3) 0.002(3) 0.002(2) -0.001(2)
C4 0.031(3) 0.036(3) 0.045(3) 0.001(2) 0.005(2) 0.002(2)
C5 0.039(3) 0.035(3) 0.049(3) 0.000(2) 0.006(2) 0.003(2)
C6 0.054(4) 0.048(3) 0.087(5) 0.012(3) -0.015(3) 0.001(3)
C7 0.070(4) 0.053(4) 0.106(6) 0.012(4) -0.022(4) 0.015(3)
C8 0.095(6) 0.043(4) 0.098(6) 0.015(4) -0.013(5) 0.014(4)
C9 0.082(5) 0.035(3) 0.120(7) 0.013(4) -0.015(5) -0.004(3)
C10 0.034(3) 0.036(3) 0.046(3) 0.000(2) -0.004(2) -0.001(2)
C11 0.041(3) 0.044(3) 0.064(4) -0.004(3) 0.004(3) -0.002(2)
C12 0.041(3) 0.052(4) 0.078(4) -0.010(3) 0.007(3) 0.004(3)
C13 0.054(4) 0.044(3) 0.090(5) -0.016(3) -0.001(3) 0.011(3)
C14 0.053(4) 0.035(3) 0.105(5) -0.004(3) 0.008(4) 0.001(3)
C15 0.108(6) 0.144(8) 0.103(6) 0.010(6) 0.010(5) 0.054(6)

loop_
_atom_type_symbol
_atom_type_description
_atom_type_scat_dispersion_real
_atom_type_scat_dispersion_imag
_atom_type_scat_source
C C 0.0033 0.0016 'International Tables Vol C Tables 4.2.6.8 and 6.1.1.4'
H H 0.0000 0.0000 'International Tables Vol C Tables 4.2.6.8 and 6.1.1.4'
O O 0.0106 0.0060 'International Tables Vol C Tables 4.2.6.8 and 6.1.1.4'
Ag Ag -0.8971 1.1015 'International Tables Vol C Tables 4.2.6.8 and 6.1.1.4'
N N 0.0061 0.0033 'International Tables Vol C Tables 4.2.6.8 and 6.1.1.4'
F F 0.0171 0.0103 'International Tables Vol C Tables 4.2.6.8 and 6.1.1.4'
S S 0.1246 0.1234 'International Tables Vol C Tables 4.2.6.8 and 6.1.1.4'

loop_
_geom_angle_atom_site_label_1
_geom_angle_atom_site_label_2
_geom_angle_atom_site_label_3
_geom_angle
_geom_angle_site_symmetry_1
_geom_angle_site_symmetry_3
N5 Ag1 N4 136.2(2) . .
N5 Ag1 N1 114.08(15) . .
N4 Ag1 N1 69.88(16) . .
N5 Ag1 N2 69.10(14) . .
N4 Ag1 N2 108.71(15) . .
N1 Ag1 N2 176.65(14) . .
N5 Ag1 O2 120.24(18) . 7_566
N4 Ag1 O2 101.21(18) . 7_566
N1 Ag1 O2 97.62(16) . 7_566
N2 Ag1 O2 79.59(15) . 7_566
N5 Ag1 O1' 93.2(3) . 7_566
N4 Ag1 O1' 128.6(3) . 7_566
N1 Ag1 O1' 78.3(3) . 7_566
N2 Ag1 O1' 100.7(2) . 7_566
O2 Ag1 O1' 44.0(2) 7_566 7_566
C4 N1 C1 116.6(4) . .
C4 N1 Ag1 115.7(3) . .
C1 N1 Ag1 126.4(3) . .
C2 N2 C1 116.3(4) . 8_665
C2 N2 Ag1 113.1(3) . .
C1 N2 Ag1 128.0(3) 8_665 .
C1 N3 H3A 120.0 . .
C1 N3 H3B 120.0 . .
H3A N3 H3B 120.0 . .
C5 N4 C9 118.1(5) . .
C5 N4 Ag1 119.6(4) . .
C9 N4 Ag1 122.3(4) . .
C10 N5 C14 118.0(5) . .
C10 N5 Ag1 119.5(3) . .
C14 N5 Ag1 122.3(4) . .
O3 S1 O1' 113.2(7) . .
O3 S1 O2 119.5(4) . .
O1' S1 O2 105.3(7) . .
O3 S1 O1 115.8(14) . .
O1' S1 O1 24.6(10) . .
O2 S1 O1 118.4(13) . .
O3 S1 C15 104.1(4) . .
O1' S1 C15 111.2(6) . .
O2 S1 C15 103.0(5) . .
O1 S1 C15 87.4(10) . .
N1 C1 N2 125.5(5) . 8_655
N1 C1 N3 117.2(5) . .
N2 C1 N3 117.3(5) 8_655 .
N2 C2 C3 121.7(5) . .
N2 C2 C10 116.3(4) . .
C3 C2 C10 122.0(4) . .
C4 C3 C2 118.3(5) 8_665 .
C4 C3 H3 120.8 8_665 .
C2 C3 H3 120.8 . .
N1 C4 C3 121.3(5) . 8_655
N1 C4 C5 117.1(4) . .
C3 C4 C5 121.6(5) 8_655 .
N4 C5 C6 121.5(5) . .
N4 C5 C4 116.8(5) . .
C6 C5 C4 121.6(5) . .
C5 C6 C7 119.4(6) . .
C5 C6 H6 120.3 . .
C7 C6 H6 120.3 . .
C8 C7 C6 119.1(7) . .
C8 C7 H7 120.5 . .
C6 C7 H7 120.5 . .
C9 C8 C7 118.6(6) . .
C9 C8 H8 120.7 . .
C7 C8 H8 120.7 . .
N4 C9 C8 123.2(6) . .
N4 C9 H9 118.4 . .
C8 C9 H9 118.4 . .
N5 C10 C11 121.4(5) . .
N5 C10 C2 117.6(4) . .
C11 C10 C2 120.9(5) . .
C12 C11 C10 119.5(5) . .
C12 C11 H11 120.3 . .
C10 C11 H11 120.3 . .
C13 C12 C11 119.4(5) . .
C13 C12 H12 120.3 . .
C11 C12 H12 120.3 . .
C12 C13 C14 118.3(6) . .
C12 C13 H13 120.8 . .
C14 C13 H13 120.8 . .
N5 C14 C13 123.3(6) . .
N5 C14 H14 118.4 . .
C13 C14 H14 118.4 . .
F2' C15 F1 49.3(10) . .
F2' C15 F3' 103.8(13) . .
F1 C15 F3' 123.5(16) . .
F2' C15 F3 116.7(11) . .
F1 C15 F3 108.2(11) . .
F3' C15 F3 31.7(10) . .
F2' C15 F1' 100.7(9) . .
F1 C15 F1' 51.9(11) . .
F3' C15 F1' 124.2(12) . .
F3 C15 F1' 92.6(9) . .
F2' C15 F2 47.0(7) . .
F1 C15 F2 96.2(13) . .
F3' C15 F2 76.2(13) . .
F3 C15 F2 105.6(10) . .
F1' C15 F2 147.4(9) . .
F2' C15 S1 121.2(9) . .
F1 C15 S1 131.9(12) . .
F3' C15 S1 104.5(12) . .
F3 C15 S1 114.4(7) . .
F1' C15 S1 104.1(7) . .
F2 C15 S1 92.9(8) . .

loop_
_geom_bond_atom_site_label_1
_geom_bond_atom_site_label_2
_geom_bond_distance
_geom_bond_site_symmetry_2
Ag1 N5 2.306(5) .
Ag1 N4 2.325(5) .
Ag1 N1 2.416(4) .
Ag1 N2 2.477(4) .
Ag1 O2 2.933(8) 7_566
Ag1 O1' 3.107(12) 7_566
N1 C4 1.344(6) .
N1 C1 1.348(7) .
N2 C2 1.340(6) .
N2 C1 1.350(6) 8_665
N3 C1 1.351(7) .
N3 H3A 0.8600 .
N3 H3B 0.8600 .
N4 C5 1.332(7) .
N4 C9 1.345(8) .
N5 C10 1.332(7) .
N5 C14 1.339(7) .
F1 C15 1.272(15) .
F2 C15 1.533(15) .
F3 C15 1.371(11) .
O1 S1 1.440(19) .
F1' C15 1.450(12) .
F2' C15 1.254(11) .
F3' C15 1.350(14) .
O1' S1 1.426(10) .
O2 S1 1.428(6) .
O3 S1 1.413(5) .
S1 C15 1.748(10) .
C1 N2 1.350(6) 8_655
C2 C3 1.379(7) .
C2 C10 1.499(7) .
C3 C4 1.377(7) 8_665
C3 H3 0.9300 .
C4 C3 1.377(7) 8_655
C4 C5 1.494(7) .
C5 C6 1.377(8) .
C6 C7 1.377(9) .
C6 H6 0.9300 .
C7 C8 1.363(10) .
C7 H7 0.9300 .
C8 C9 1.360(10) .
C8 H8 0.9300 .
C9 H9 0.9300 .
C10 C11 1.387(7) .
C11 C12 1.369(8) .
C11 H11 0.9300 .
C12 C13 1.360(8) .
C12 H12 0.9300 .
C13 C14 1.374(9) .
C13 H13 0.9300 .
C14 H14 0.9300 .

loop_
_geom_hbond_atom_site_label_D
_geom_hbond_atom_site_label_H
_geom_hbond_atom_site_label_A
_geom_hbond_distance_DH
_geom_hbond_distance_HA
_geom_hbond_distance_DA
_geom_hbond_angle_DHA
_geom_hbond_site_symmetry_A
N3 H3A O1' 0.86 2.18 2.860(11) 135.5 7_566
N3 H3A O1 0.86 2.57 3.16(2) 127.1 7_566
N3 H3B O2 0.86 2.17 2.956(7) 151.8 2

loop_
_geom_torsion_atom_site_label_1
_geom_torsion_atom_site_label_2
_geom_torsion_atom_site_label_3
_geom_torsion_atom_site_label_4
_geom_torsion
N1 C4 C5 N4 11.2(7)
